data_2103048
loop_
_publ_author_name
'Kl\"osener, J.'
'Swenson, D. C.'
'Robertson, L. W.'
'Luthe, G.'

_publ_section_title
;
 Effects of fluoro substitution on 4-bromodiphenyl ether (PBDE 3)
;
_journal_issue 1
_journal_name_full 'Acta Crystallographica Section B'
_journal_page_first 108
_journal_page_last 119
_journal_paper_doi 10.1107/S0108768107067079
_journal_volume 64
_journal_year 2008
_chemical_formula_moiety 'C12 H8 Br F O'
_chemical_formula_sum 'C12 H8 Br F O'
_chemical_formula_weight 267.09
_chemical_name_systematic
;
 ?
;
_space_group_IT_number 19
_symmetry_cell_setting orthorhombic
_symmetry_space_group_name_Hall 'P 2ac 2ab'
_symmetry_space_group_name_H-M 'P 21 21 21'
_atom_sites_solution_hydrogens geom
_atom_sites_solution_primary direct
_atom_sites_solution_secondary difmap
_audit_creation_method SHELXL-97
_cell_angle_alpha 90.00
_cell_angle_beta 90.00
_cell_angle_gamma 90.00
_cell_formula_units_Z 4
_cell_length_a 5.8708(7)
_cell_length_b 9.0974(10)
_cell_length_c 19.396(2)
_cell_measurement_reflns_used 4553
_cell_measurement_temperature 150(2)
_cell_measurement_theta_max 27.5
_cell_measurement_theta_min 1.0
_cell_volume 1035.9(2)
_computing_cell_refinement 'HKL Scalepack (Otwinowski & Minor, 1997)'
_computing_data_collection 'Collect (Nonius BV, 1997-2000)'
_computing_data_reduction 'HKL Denzo, Scalepack (Otwinowski & Minor, 1997'
_computing_molecular_graphics 'SHELXTL v6.1 (Sheldrick, 1997)'
_computing_publication_material 'SHELXTL v6.1 (Sheldrick, 1997)'
_computing_structure_refinement 'SHELXTL v6.1 (Sheldrick, 1997)'
_computing_structure_solution 'SHELXTL v6.1 (Sheldrick, 1997)'
_diffrn_ambient_temperature 150(2)
_diffrn_detector_area_resol_mean 9
_diffrn_measured_fraction_theta_full 0.996
_diffrn_measured_fraction_theta_max 0.996
_diffrn_measurement_device_type 'Nonius KappaCCD'
_diffrn_measurement_method 'CCD phi and omega scans'
_diffrn_radiation_monochromator graphite
_diffrn_radiation_source 'fine-focus sealed tube'
_diffrn_radiation_type MoK\a
_diffrn_radiation_wavelength 0.71073
_diffrn_reflns_av_R_equivalents 0.0223
_diffrn_reflns_av_sigmaI/netI 0.0173
_diffrn_reflns_limit_h_max 7
_diffrn_reflns_limit_h_min -7
_diffrn_reflns_limit_k_max 11
_diffrn_reflns_limit_k_min -11
_diffrn_reflns_limit_l_max 24
_diffrn_reflns_limit_l_min -25
_diffrn_reflns_number 21969
_diffrn_reflns_theta_full 27.49
_diffrn_reflns_theta_max 27.5
_diffrn_reflns_theta_min 2.5
_diffrn_standards_number 0
_exptl_absorpt_coefficient_mu 3.949
_exptl_absorpt_correction_T_max 0.4728
_exptl_absorpt_correction_T_min 0.3150
_exptl_absorpt_correction_type multi-scan
_exptl_absorpt_process_details 'HKL Scalepack (Otwinowski & Minor, 1997)'
_exptl_crystal_colour colorless
_exptl_crystal_density_diffrn 1.713
_exptl_crystal_density_method 'not measured'
_exptl_crystal_description 'irregular prism'
_exptl_crystal_F_000 528
_exptl_crystal_size_max 0.34
_exptl_crystal_size_mid 0.31
_exptl_crystal_size_min 0.19
_refine_diff_density_max 0.165
_refine_diff_density_min -0.197
_refine_ls_abs_structure_details 'Flack H D (1983), Acta Cryst. A39, 876-881'
_refine_ls_abs_structure_Flack -0.003(7)
_refine_ls_extinction_method none
_refine_ls_goodness_of_fit_ref 1.033
_refine_ls_hydrogen_treatment constr
_refine_ls_matrix_type full
_refine_ls_number_parameters 170
_refine_ls_number_reflns 2373
_refine_ls_number_restraints 46
_refine_ls_restrained_S_all 1.023
_refine_ls_R_factor_all 0.0172
_refine_ls_R_factor_gt 0.0160
_refine_ls_shift/su_max 0.002
_refine_ls_shift/su_mean 0.000
_refine_ls_structure_factor_coef Fsqd
_refine_ls_weighting_details 'calc w=1/[\s^2^(Fo^2^)+(0.0168P)^2^+0.2751P] where P=(Fo^2^+2Fc^2^)/3'
_refine_ls_weighting_scheme calc
_refine_ls_wR_factor_gt 0.0378
_refine_ls_wR_factor_ref 0.0382
_reflns_number_gt 2293
_reflns_number_total 2373
_reflns_threshold_expression >2sigma(I)
_cod_data_source_file bk5067.cif
_cod_data_source_block BDE3-2F
_cod_depositor_comments
;
The following automatic conversions were performed:
'_symmetry_cell_setting' value 'Orthorhombic' changed to 'orthorhombic'
according to '/home/saulius/struct/CIF-dictionaries/cif_core.dic'
dictionary named 'cif_core.dic' version 2.4.1 from 2010-06-29.

Automatic conversion script
Id: cif_fix_enum 1527 2010-12-29 10:47:43Z saulius 

The following automatic conversions were performed:

'_symmetry_cell_setting' value 'Orthorhombic' changed to
'orthorhombic' according to
/home/saulius/struct/CIF-dictionaries/cif_core.dic dictionary named
'cif_core.dic' version 2.4.1 from 2010-06-29.

Automatic conversion script
Id: cif_fix_values 1715 2011-07-08 13:25:40Z adriana 
;
_cod_database_code 2103048

loop_
_symmetry_equiv_pos_as_xyz
'x, y, z'
'-x+1/2, -y, z+1/2'
'-x, y+1/2, -z+1/2'
'x+1/2, -y+1/2, -z'

loop_
_atom_site_type_symbol
_atom_site_label
_atom_site_fract_x
_atom_site_fract_y
_atom_site_fract_z
_atom_site_U_iso_or_equiv
_atom_site_adp_type
_atom_site_calc_flag
_atom_site_refinement_flags
_atom_site_occupancy
_atom_site_disorder_assembly
_atom_site_disorder_group
C C1 0.5609(3) 0.63774(17) 0.88987(8) 0.0283(4) Uani d PD 0.932(2) A 1
C C2 0.7540(3) 0.69569(19) 0.91977(7) 0.0295(4) Uani d PD 0.932(2) A 1
F F1 0.8040(2) 0.65919(14) 0.98544(5) 0.0443(3) Uani d PD 0.932(2) A 1
C C3 0.8997(3) 0.78760(18) 0.88401(8) 0.0284(4) Uani d PD 0.932(2) A 1
H H3 1.0321 0.8270 0.9052 0.034 Uiso calc PR 0.932(2) A 1
C C4 0.8461(3) 0.82021(18) 0.81628(9) 0.0247(3) Uani d PD 0.932(2) A 1
Br Br1 1.04090(7) 0.94633(5) 0.76543(3) 0.03277(7) Uani d PD 0.932(2) A 1
C C5 0.6538(3) 0.76432(19) 0.78458(10) 0.0294(4) Uani d PD 0.932(2) A 1
H H5 0.6203 0.7881 0.7380 0.035 Uiso calc PR 0.932(2) A 1
C C6 0.5102(3) 0.6726(2) 0.82206(10) 0.0321(4) Uani d PD 0.932(2) A 1
H H6 0.3769 0.6338 0.8011 0.038 Uiso calc PR 0.932(2) A 1
O O1 0.4158(2) 0.54952(15) 0.92844(8) 0.0368(3) Uani d PD 0.932(2) A 1
C C1' 0.4321(5) 0.39811(18) 0.91652(13) 0.0259(4) Uani d PD 0.932(2) A 1
C C2' 0.2461(6) 0.3150(3) 0.9368(3) 0.0288(4) Uani d PD 0.932(2) A 1
H H2' 0.1156 0.3607 0.9563 0.035 Uiso calc PR 0.932(2) A 1
C C3' 0.2540(8) 0.1634(3) 0.9282(5) 0.0325(4) Uani d PD 0.932(2) A 1
H H3' 0.1284 0.1048 0.9423 0.039 Uiso calc PR 0.932(2) A 1
C C4' 0.4444(9) 0.0970(3) 0.8992(5) 0.0326(4) Uani d PD 0.932(2) A 1
H H4' 0.4485 -0.0065 0.8931 0.039 Uiso calc PR 0.932(2) A 1
C C5' 0.6269(9) 0.1820(3) 0.8794(5) 0.0298(4) Uani d PD 0.932(2) A 1
H H5' 0.7573 0.1364 0.8599 0.036 Uiso calc PR 0.932(2) A 1
C C6' 0.6226(7) 0.3343(2) 0.8878(3) 0.0271(6) Uani d PD 0.932(2) A 1
H H6' 0.7486 0.3928 0.8740 0.033 Uiso calc PR 0.932(2) A 1
C C1" 0.5906(7) 0.6327(2) 0.8993(3) 0.0283(4) Uani d PRD 0.068(2) A 2
C C2" 0.5392(7) 0.6631(2) 0.8315(3) 0.0321(4) Uani d PRD 0.068(2) A 2
F F1" 0.3491(7) 0.6043(2) 0.8038(3) 0.038 Uiso d PRD 0.068(2) A 2
C C3" 0.6763(7) 0.7518(2) 0.7912(3) 0.0294(4) Uani d PRD 0.068(2) A 2
H H3" 0.6389 0.7719 0.7445 0.035 Uiso calc PR 0.068(2) A 2
C C4" 0.8699(9) 0.8103(6) 0.8211(4) 0.0247(3) Uani d PD 0.068(2) A 2
Br Br1" 1.0632(9) 0.9322(6) 0.7676(4) 0.03277(7) Uani d PD 0.068(2) A 2
C C5" 0.9271(10) 0.7824(6) 0.8890(4) 0.0284(4) Uani d PD 0.068(2) A 2
H H5" 1.0608 0.8238 0.9086 0.034 Uiso calc PR 0.068(2) A 2
C C6" 0.7854(10) 0.6926(6) 0.9282(4) 0.0295(4) Uani d PD 0.068(2) A 2
H H6" 0.8225 0.6724 0.9749 0.035 Uiso calc PR 0.068(2) A 2
O O1" 0.4476(10) 0.5431(6) 0.9379(4) 0.0368(3) Uani d PD 0.068(2) A 2
C C1'" 0.448(5) 0.3938(9) 0.9202(16) 0.0259(4) Uani d PD 0.068(2) A 2
C C2'" 0.254(7) 0.316(3) 0.938(4) 0.0288(4) Uani d PD 0.068(2) A 2
H H2'" 0.1272 0.3641 0.9584 0.035 Uiso calc PR 0.068(2) A 2
C C3'" 0.250(10) 0.165(3) 0.927(6) 0.0325(4) Uani d PD 0.068(2) A 2
H H3'" 0.1188 0.1097 0.9392 0.039 Uiso calc PR 0.068(2) A 2
C C4'" 0.437(11) 0.094(2) 0.898(7) 0.0326(4) Uani d PD 0.068(2) A 2
H H4'" 0.4328 -0.0089 0.8902 0.039 Uiso calc PR 0.068(2) A 2
C C5'" 0.627(12) 0.174(3) 0.880(7) 0.0298(4) Uani d PD 0.068(2) A 2
H H5'" 0.7540 0.1259 0.8603 0.036 Uiso calc PR 0.068(2) A 2
C C6'" 0.634(9) 0.326(2) 0.891(5) 0.0271(6) Uani d PD 0.068(2) A 2
H H6'" 0.7658 0.3809 0.8791 0.033 Uiso calc PR 0.068(2) A 2

loop_
_atom_site_aniso_label
_atom_site_aniso_U_11
_atom_site_aniso_U_22
_atom_site_aniso_U_33
_atom_site_aniso_U_12
_atom_site_aniso_U_13
_atom_site_aniso_U_23
C1 0.0304(8) 0.0199(7) 0.0348(9) 0.0015(7) 0.0074(8) -0.0022(6)
C2 0.0369(9) 0.0268(9) 0.0247(9) 0.0044(7) 0.0006(8) 0.0014(7)
F1 0.0565(8) 0.0474(7) 0.0291(6) -0.0074(6) -0.0023(5) 0.0088(5)
C3 0.0300(9) 0.0283(8) 0.0268(8) -0.0005(7) -0.0041(7) -0.0013(6)
C4 0.0268(8) 0.0200(7) 0.0274(8) 0.0027(6) 0.0029(7) -0.0010(6)
Br1 0.03409(12) 0.03348(12) 0.03075(10) -0.00160(10) 0.00632(10) 0.00341(10)
C5 0.0333(9) 0.0283(8) 0.0266(9) 0.0031(7) -0.0061(7) -0.0022(6)
C6 0.0294(10) 0.0285(8) 0.0384(9) -0.0015(7) -0.0039(7) -0.0070(7)
O1 0.0399(7) 0.0243(6) 0.0461(8) -0.0029(6) 0.0194(6) -0.0052(6)
C1' 0.0295(9) 0.0250(7) 0.0230(8) -0.0003(7) 0.0019(7) 0.0002(6)
C2' 0.0252(8) 0.0334(9) 0.0279(9) 0.0004(7) 0.0028(8) -0.0010(7)
C3' 0.0335(9) 0.0335(9) 0.0305(10) -0.0090(8) 0.0000(8) 0.0010(7)
C4' 0.0402(10) 0.0264(8) 0.0313(10) -0.0012(8) -0.0067(10) -0.0012(7)
C5' 0.0320(8) 0.0285(9) 0.0290(9) 0.0051(8) 0.0022(7) -0.0004(10)
C6' 0.0250(9) 0.0297(8) 0.0266(12) -0.0022(7) 0.0016(9) 0.0009(9)
C1" 0.0304(8) 0.0199(7) 0.0348(9) 0.0015(7) 0.0074(8) -0.0022(6)
C2" 0.0294(10) 0.0285(8) 0.0384(9) -0.0015(7) -0.0039(7) -0.0070(7)
C3" 0.0333(9) 0.0283(8) 0.0266(9) 0.0031(7) -0.0061(7) -0.0022(6)
C4" 0.0268(8) 0.0200(7) 0.0274(8) 0.0027(6) 0.0029(7) -0.0010(6)
Br1" 0.03409(12) 0.03348(12) 0.03075(10) -0.00160(10) 0.00632(10) 0.00341(10)
C5" 0.0300(9) 0.0283(8) 0.0268(8) -0.0005(7) -0.0041(7) -0.0013(6)
C6" 0.0369(9) 0.0268(9) 0.0247(9) 0.0044(7) 0.0006(8) 0.0014(7)
O1" 0.0399(7) 0.0243(6) 0.0461(8) -0.0029(6) 0.0194(6) -0.0052(6)
C1'" 0.0295(9) 0.0250(7) 0.0230(8) -0.0003(7) 0.0019(7) 0.0002(6)
C2'" 0.0252(8) 0.0334(9) 0.0279(9) 0.0004(7) 0.0028(8) -0.0010(7)
C3'" 0.0335(9) 0.0335(9) 0.0305(10) -0.0090(8) 0.0000(8) 0.0010(7)
C4'" 0.0402(10) 0.0264(8) 0.0313(10) -0.0012(8) -0.0067(10) -0.0012(7)
C5'" 0.0320(8) 0.0285(9) 0.0290(9) 0.0051(8) 0.0022(7) -0.0004(10)
C6'" 0.0250(9) 0.0297(8) 0.0266(12) -0.0022(7) 0.0016(9) 0.0009(9)

loop_
_atom_type_symbol
_atom_type_description
_atom_type_scat_dispersion_real
_atom_type_scat_dispersion_imag
_atom_type_scat_source
C C 0.0033 0.0016 'International Tables Vol C Tables 4.2.6.8 and 6.1.1.4'
H H 0.0000 0.0000 'International Tables Vol C Tables 4.2.6.8 and 6.1.1.4'
O O 0.0106 0.0060 'International Tables Vol C Tables 4.2.6.8 and 6.1.1.4'
F F 0.0171 0.0103 'International Tables Vol C Tables 4.2.6.8 and 6.1.1.4'
Br Br -0.2901 2.4595 'International Tables Vol C Tables 4.2.6.8 and 6.1.1.4'

loop_
_geom_angle_atom_site_label_1
_geom_angle_atom_site_label_2
_geom_angle_atom_site_label_3
_geom_angle
_geom_angle_publ_flag
C2 C1 O1 119.93(13) yes
C2 C1 C6 119.24(13) yes
O1 C1 C6 120.80(14) yes
F1 C2 C1 118.85(11) yes
F1 C2 C3 119.19(12) yes
C1 C2 C3 121.95(10) yes
C4 C3 C2 117.75(13) yes
C4 C3 H3 121.1 ?
C2 C3 H3 121.1 ?
C3 C4 C5 121.95(16) yes
C3 C4 Br1 119.12(12) yes
C5 C4 Br1 118.92(13) yes
C4 C5 C6 118.88(17) yes
C4 C5 H5 120.6 ?
C6 C5 H5 120.6 ?
C5 C6 C1 120.23(16) yes
C5 C6 H6 119.9 ?
C1 C6 H6 119.9 ?
C1 O1 C1' 115.96(12) yes
C6' C1' C2' 121.65(15) yes
C6' C1' O1 122.46(16) yes
C2' C1' O1 115.88(16) yes
C1' C2' C3' 118.77(16) yes
C1' C2' H2' 120.6 ?
C3' C2' H2' 120.6 ?
C2' C3' C4' 120.46(16) yes
C2' C3' H3' 119.8 ?
C4' C3' H3' 119.8 ?
C5' C4' C3' 119.67(15) yes
C5' C4' H4' 120.2 ?
C3' C4' H4' 120.2 ?
C4' C5' C6' 120.77(16) yes
C4' C5' H5' 119.6 ?
C6' C5' H5' 119.6 ?
C1' C6' C5' 118.67(16) yes
C1' C6' H6' 120.7 ?
C5' C6' H6' 120.7 ?
C2" C1" O1" 119.9(2) ?
C2" C1" C6" 119.22(15) ?
O1" C1" C6" 120.8(2) ?
F1" C2" C1" 118.9 ?
F1" C2" C3" 119.2 ?
C1" C2" C3" 122.0 ?
C4" C3" C2" 117.76(14) ?
C4" C3" H3" 121.1 ?
C2" C3" H3" 121.1 ?
C3" C4" C5" 121.94(19) ?
C3" C4" Br1" 119.11(19) ?
C5" C4" Br1" 118.9(2) ?
C4" C5" C6" 118.9(2) ?
C4" C5" H5" 120.6 ?
C6" C5" H5" 120.6 ?
C5" C6" C1" 120.2(2) ?
C5" C6" H6" 119.9 ?
C1" C6" H6" 119.9 ?
C1" O1" C1'" 115.9(2) ?
C6'" C1'" C2'" 121.6(2) ?
C6'" C1'" O1" 122.4(3) ?
C2'" C1'" O1" 115.8(3) ?
C1'" C2'" C3'" 118.8(2) ?
C1'" C2'" H2'" 120.6 ?
C3'" C2'" H2'" 120.6 ?
C2'" C3'" C4'" 120.5(2) ?
C2'" C3'" H3'" 119.8 ?
C4'" C3'" H3'" 119.8 ?
C5'" C4'" C3'" 119.7(2) ?
C5'" C4'" H4'" 120.2 ?
C3'" C4'" H4'" 120.2 ?
C4'" C5'" C6'" 120.8(2) ?
C4'" C5'" H5'" 119.6 ?
C6'" C5'" H5'" 119.6 ?
C1'" C6'" C5'" 118.7(2) ?
C1'" C6'" H6'" 120.7 ?
C5'" C6'" H6'" 120.7 ?

loop_
_geom_bond_atom_site_label_1
_geom_bond_atom_site_label_2
_geom_bond_distance
_geom_bond_publ_flag
C1 C2 1.3782(14) yes
C1 O1 1.3889(18) yes
C1 C6 1.385(2) yes
C2 F1 1.3488(13) yes
C2 C3 1.3827(14) yes
C3 C4 1.383(2) yes
C3 H3 0.9500 ?
C4 C5 1.382(3) yes
C4 Br1 1.8965(17) yes
C5 C6 1.391(3) yes
C5 H5 0.9500 ?
C6 H6 0.9500 ?
O1 C1' 1.400(2) yes
C1' C6' 1.378(2) yes
C1' C2' 1.385(2) yes
C2' C3' 1.389(3) yes
C2' H2' 0.9500 ?
C3' C4' 1.389(3) yes
C3' H3' 0.9500 ?
C4' C5' 1.376(3) yes
C4' H4' 0.9500 ?
C5' C6' 1.395(2) yes
C5' H5' 0.9500 ?
C6' H6' 0.9500 ?
C1" C2" 1.3780 ?
C1" O1" 1.389(2) ?
C1" C6" 1.385(3) ?
C2" F1" 1.3488 ?
C2" C3" 1.3826 ?
C3" C4" 1.383(3) ?
C3" H3" 0.9500 ?
C4" C5" 1.382(3) ?
C4" Br1" 1.897(2) ?
C5" C6" 1.391(3) ?
C5" H5" 0.9500 ?
C6" H6" 0.9500 ?
O1" C1'" 1.400(3) ?
C1'" C6'" 1.378(3) ?
C1'" C2'" 1.385(3) ?
C2'" C3'" 1.389(3) ?
C2'" H2'" 0.9500 ?
C3'" C4'" 1.389(3) ?
C3'" H3'" 0.9500 ?
C4'" C5'" 1.376(3) ?
C4'" H4'" 0.9500 ?
C5'" C6'" 1.395(3) ?
C5'" H5'" 0.9500 ?
C6'" H6'" 0.9500 ?

loop_
_geom_torsion_atom_site_label_1
_geom_torsion_atom_site_label_2
_geom_torsion_atom_site_label_3
_geom_torsion_atom_site_label_4
_geom_torsion
O1 C1 C2 F1 3.3(3)
C6 C1 C2 F1 -178.91(16)
O1 C1 C2 C3 -178.02(16)
C6 C1 C2 C3 -0.2(3)
F1 C2 C3 C4 178.57(16)
C1 C2 C3 C4 -0.1(3)
C2 C3 C4 C5 0.2(3)
C2 C3 C4 Br1 179.82(13)
C3 C4 C5 C6 0.0(3)
Br1 C4 C5 C6 -179.57(13)
C4 C5 C6 C1 -0.4(3)
C2 C1 C6 C5 0.4(3)
O1 C1 C6 C5 178.26(16)
C2 C1 O1 C1' -102.7(2)
C6 C1 O1 C1' 79.5(3)
C1 O1 C1' C6' 21.3(4)
C1 O1 C1' C2' -160.1(3)
C6' C1' C2' C3' 0.4(3)
O1 C1' C2' C3' -178.2(4)
C1' C2' C3' C4' -0.6(3)
C2' C3' C4' C5' 0.5(3)
C3' C4' C5' C6' -0.4(3)
C2' C1' C6' C5' -0.2(3)
O1 C1' C6' C5' 178.3(4)
C4' C5' C6' C1' 0.2(3)
O1" C1" C2" F1" 0.0(3)
C6" C1" C2" F1" -180.0(3)
O1" C1" C2" C3" 179.9(3)
C6" C1" C2" C3" 0.0(3)
F1" C2" C3" C4" 180.0(3)
C1" C2" C3" C4" 0.0(3)
C2" C3" C4" C5" 0.0(7)
C2" C3" C4" Br1" 179.8(3)
C3" C4" C5" C6" 0.0(9)
Br1" C4" C5" C6" -179.8(5)
C4" C5" C6" C1" 0.0(9)
C2" C1" C6" C5" 0.0(7)
O1" C1" C6" C5" -179.9(5)
C2" C1" O1" C1'" 71(2)
C6" C1" O1" C1'" -109(2)
C1" O1" C1'" C6'" 28(5)
C1" O1" C1'" C2'" -157(4)
C6'" C1'" C2'" C3'" 0.0(3)
O1" C1'" C2'" C3'" -175(5)
C1'" C2'" C3'" C4'" 0.0(3)
C2'" C3'" C4'" C5'" 0.0(7)
C3'" C4'" C5'" C6'" 0.0(9)
C2'" C1'" C6'" C5'" 0.0(6)
O1" C1'" C6'" C5'" 175(5)
C4'" C5'" C6'" C1'" 0.0(9)
